data_1502189
loop_
_publ_author_name
'Thaler, Tobias'
'Guo, Li-Na'
'Steib, Andreas K.'
'Raducan, Mihai'
'Karaghiosoff, Konstantin'
'Mayer, Peter'
'Knochel, Paul'

_publ_section_title
;
 Sulfoxide-alkene hybrids: a new class of chiral ligands for the
 Hayashi-Miyaura reaction.
;
_journal_issue 12
_journal_name_full 'Organic letters'
_journal_page_first 3182
_journal_page_last 3185
_journal_paper_doi 10.1021/ol200841x
_journal_volume 13
_journal_year 2011
_chemical_absolute_configuration ad
_chemical_formula_moiety 'C21 H22 O2 S'
_chemical_formula_sum 'C21 H22 O2 S'
_chemical_formula_weight 338.464
_space_group_IT_number 19
_symmetry_cell_setting orthorhombic
_symmetry_Int_Tables_number 19
_symmetry_space_group_name_Hall 'P 2ac 2ab'
_symmetry_space_group_name_H-M 'P 21 21 21'
_atom_sites_solution_hydrogens geom
_atom_sites_solution_primary direct
_atom_sites_solution_secondary difmap
_audit_block_code C21H22O2S_mn467_knochel
_audit_creation_date 06-Nov-08
_audit_creation_method 'form98_non/compatible with shelxl97-2'
_audit_update_record 06-Nov-08
_cell_angle_alpha 90.00
_cell_angle_beta 90.00
_cell_angle_gamma 90.00
_cell_formula_units_Z 4
_cell_length_a 6.4067(2)
_cell_length_b 13.1037(4)
_cell_length_c 21.1126(6)
_cell_measurement_reflns_used 5611
_cell_measurement_temperature 200(2)
_cell_measurement_theta_max 25.350
_cell_measurement_theta_min 3.134
_cell_volume 1772.43(9)
_computing_cell_refinement 'HKL Scalepack (Otwinowski & Minor 1997)'
_computing_data_collection 'Collect (Bruker AXS BV, 1997-2004)'
_computing_data_reduction 'HKL Denzo and Scalepack (Otwinowski & Minor 1997)'
_computing_structure_refinement 'SHELXL-97 (G. M. Sheldrick. University of G\"ottingen, 97-2 version)'
_computing_structure_solution
;
A. Altomare, M. C. Burla, M. Camalli, G. L. Cascarano, C. Giacovazzo, A.
Guagliardi, A. G. G. Moliterni, G. Polidori, R. Spagna: SIR97: a new tool for
crystal structure determination and refinement; J. Appl. Crystallogr. 1999,
32, 115-119.
;
_diffrn_ambient_temperature 200(2)
_diffrn_detector_area_resol_mean 9
_diffrn_measured_fraction_theta_full 0.998
_diffrn_measured_fraction_theta_max 0.998
_diffrn_measurement_device '95mm CCD camera on \k-goniostat'
_diffrn_measurement_device_type KappaCCD
_diffrn_measurement_method 'CCD; rotation images; thick slices, omega-scan'
_diffrn_orient_matrix_type 'by Bruker AXS Collect from scalepack cell'
_diffrn_orient_matrix_UB_11 -0.1445268
_diffrn_orient_matrix_UB_12 0.0063339
_diffrn_orient_matrix_UB_13 0.0269203
_diffrn_orient_matrix_UB_21 0.0556834
_diffrn_orient_matrix_UB_22 0.0001291
_diffrn_orient_matrix_UB_23 0.0713058
_diffrn_orient_matrix_UB_31 0.0193489
_diffrn_orient_matrix_UB_32 0.0469395
_diffrn_orient_matrix_UB_33 -0.0038287
_diffrn_radiation_collimation 0.20
_diffrn_radiation_monochromator 'MONTEL, graded multilayered X-ray optics'
_diffrn_radiation_source 'rotating anode'
_diffrn_radiation_type MoK\a
_diffrn_radiation_wavelength 0.71073
_diffrn_reflns_av_R_equivalents 0.0348
_diffrn_reflns_av_sigmaI/netI 0.0307
_diffrn_reflns_limit_h_max 7
_diffrn_reflns_limit_h_min -7
_diffrn_reflns_limit_k_max 15
_diffrn_reflns_limit_k_min -15
_diffrn_reflns_limit_l_max 25
_diffrn_reflns_limit_l_min -25
_diffrn_reflns_number 11507
_diffrn_reflns_theta_full 25.34
_diffrn_reflns_theta_max 25.34
_diffrn_reflns_theta_min 3.26
_diffrn_source_current 55.00
_diffrn_source_power 3.025
_diffrn_source_type 'FR 591 generator'
_diffrn_source_voltage 55.00
_exptl_absorpt_coefficient_mu 0.192
_exptl_absorpt_correction_type none
_exptl_crystal_colour colourless
_exptl_crystal_density_diffrn 1.26841(6)
_exptl_crystal_density_method 'not measured'
_exptl_crystal_description rod
_exptl_crystal_F_000 720
_exptl_crystal_size_max 0.22
_exptl_crystal_size_mid 0.07
_exptl_crystal_size_min 0.03
_refine_diff_density_max 0.138
_refine_diff_density_min -0.201
_refine_diff_density_rms 0.035
_refine_ls_abs_structure_details 'Flack H D (1983), Acta Cryst. A39, 876-881'
_refine_ls_abs_structure_Flack -0.02(7)
_refine_ls_extinction_method none
_refine_ls_goodness_of_fit_ref 1.095
_refine_ls_hydrogen_treatment constr
_refine_ls_matrix_type full
_refine_ls_number_parameters 219
_refine_ls_number_reflns 3240
_refine_ls_number_restraints 0
_refine_ls_restrained_S_all 1.095
_refine_ls_R_factor_all 0.0373
_refine_ls_R_factor_gt 0.0316
_refine_ls_shift/su_max 0.000
_refine_ls_shift/su_mean 0.000
_refine_ls_structure_factor_coef Fsqd
_refine_ls_weighting_details 'calc w=1/[\s^2^(Fo^2^)+(0.0316P)^2^+0.2650P] where P=(Fo^2^+2Fc^2^)/3'
_refine_ls_weighting_scheme calc
_refine_ls_wR_factor_gt 0.0720
_refine_ls_wR_factor_ref 0.0750
_reflns_number_gt 2946
_reflns_number_total 3240
_reflns_threshold_expression >2sigma(I)
_cod_data_source_file ol200841x_si_002.cif
_cod_data_source_block mn467
_cod_database_code 1502189

loop_
_symmetry_equiv_pos_as_xyz
'x, y, z'
'-x+1/2, -y, z+1/2'
'x+1/2, -y+1/2, -z'
'-x, y+1/2, -z+1/2'

loop_
_atom_site_label
_atom_site_type_symbol
_atom_site_fract_x
_atom_site_fract_y
_atom_site_fract_z
_atom_site_U_iso_or_equiv
_atom_site_adp_type
_atom_site_occupancy
_atom_site_symmetry_multiplicity
_atom_site_calc_flag
_atom_site_refinement_flags
S S -0.29537(7) 0.13097(4) -0.19239(2) 0.03676(13) Uani 1 1 d .
O1 O -0.5203(2) 0.11034(12) -0.17734(6) 0.0503(4) Uani 1 1 d .
O2 O 0.5696(2) 0.35230(11) -0.43097(6) 0.0509(4) Uani 1 1 d .
C1 C -0.1573(3) 0.11947(14) -0.11879(8) 0.0333(4) Uani 1 1 d .
C2 C -0.2536(3) 0.07518(16) -0.06700(8) 0.0413(5) Uani 1 1 d .
H2 H -0.3898 0.0473 -0.0708 0.050 Uiso 1 1 calc R
C3 C -0.1497(3) 0.07191(17) -0.00973(9) 0.0484(5) Uani 1 1 d .
H3 H -0.2151 0.0406 0.0257 0.058 Uiso 1 1 calc R
C4 C 0.0487(3) 0.11349(16) -0.00284(9) 0.0453(5) Uani 1 1 d .
C5 C 0.1415(3) 0.15781(16) -0.05523(10) 0.0447(5) Uani 1 1 d .
H5 H 0.2770 0.1866 -0.0514 0.054 Uiso 1 1 calc R
C6 C 0.0403(3) 0.16095(14) -0.11333(9) 0.0398(4) Uani 1 1 d .
H6 H 0.1062 0.1913 -0.1490 0.048 Uiso 1 1 calc R
C7 C 0.1610(4) 0.1093(2) 0.06010(11) 0.0692(7) Uani 1 1 d .
H7A H 0.2984 0.1415 0.0560 0.104 Uiso 1 1 calc R
H7B H 0.1785 0.0380 0.0730 0.104 Uiso 1 1 calc R
H7C H 0.0790 0.1457 0.0921 0.104 Uiso 1 1 calc R
C8 C -0.2013(3) 0.01508(14) -0.22966(8) 0.0362(4) Uani 1 1 d .
H8 H -0.2130 -0.0445 -0.2002 0.043 Uiso 1 1 calc R
C9 C 0.0186(3) 0.02138(14) -0.25889(8) 0.0364(4) Uani 1 1 d .
H9 H 0.1347 0.0414 -0.2298 0.044 Uiso 1 1 calc R
C10 C -0.0214(3) 0.09140(13) -0.31596(8) 0.0333(4) Uani 1 1 d .
C11 C -0.2173(3) 0.07401(14) -0.33497(8) 0.0374(4) Uani 1 1 d .
H11 H -0.2859 0.1072 -0.3691 0.045 Uiso 1 1 calc R
C12 C -0.3108(3) -0.00708(15) -0.29306(9) 0.0428(5) Uani 1 1 d .
H12 H -0.4667 -0.0104 -0.2919 0.051 Uiso 1 1 calc R
C13 C -0.1961(4) -0.10738(15) -0.31140(9) 0.0505(5) Uani 1 1 d .
H13A H -0.2599 -0.1671 -0.2902 0.061 Uiso 1 1 calc R
H13B H -0.1984 -0.1182 -0.3578 0.061 Uiso 1 1 calc R
C14 C 0.0283(4) -0.08887(15) -0.28741(9) 0.0477(5) Uani 1 1 d .
H14A H 0.1301 -0.0925 -0.3226 0.057 Uiso 1 1 calc R
H14B H 0.0674 -0.1395 -0.2547 0.057 Uiso 1 1 calc R
C15 C 0.1371(3) 0.15720(14) -0.34547(8) 0.0340(4) Uani 1 1 d .
C16 C 0.2954(3) 0.20017(13) -0.30997(8) 0.0374(4) Uani 1 1 d .
H16 H 0.3052 0.1836 -0.2663 0.045 Uiso 1 1 calc R
C17 C 0.4411(3) 0.26690(14) -0.33598(9) 0.0396(5) Uani 1 1 d .
H17 H 0.5461 0.2965 -0.3101 0.048 Uiso 1 1 calc R
C18 C 0.4316(3) 0.28962(14) -0.39972(9) 0.0386(4) Uani 1 1 d .
C19 C 0.2750(4) 0.24606(16) -0.43657(9) 0.0484(5) Uani 1 1 d .
H19 H 0.2676 0.2614 -0.4805 0.058 Uiso 1 1 calc R
C20 C 0.1310(3) 0.18111(16) -0.41006(9) 0.0437(5) Uani 1 1 d .
H20 H 0.0256 0.1520 -0.4360 0.052 Uiso 1 1 calc R
C21 C 0.7409(3) 0.39262(16) -0.39505(11) 0.0547(6) Uani 1 1 d .
H21A H 0.6873 0.4379 -0.3619 0.082 Uiso 1 1 calc R
H21B H 0.8336 0.4311 -0.4232 0.082 Uiso 1 1 calc R
H21C H 0.8186 0.3364 -0.3756 0.082 Uiso 1 1 calc R

loop_
_atom_site_aniso_label
_atom_site_aniso_U_11
_atom_site_aniso_U_22
_atom_site_aniso_U_33
_atom_site_aniso_U_23
_atom_site_aniso_U_13
_atom_site_aniso_U_12
S 0.0384(2) 0.0437(2) 0.0282(2) 0.0008(2) 0.0036(2) 0.0060(2)
O1 0.0332(7) 0.0833(11) 0.0344(7) -0.0004(7) 0.0020(6) 0.0078(7)
O2 0.0579(9) 0.0516(9) 0.0433(7) 0.0012(7) 0.0125(7) -0.0107(8)
C1 0.0340(10) 0.0374(9) 0.0287(8) -0.0025(8) 0.0024(7) 0.0027(8)
C2 0.0361(12) 0.0522(11) 0.0356(10) 0.0014(9) 0.0022(9) -0.0070(9)
C3 0.0521(13) 0.0631(13) 0.0301(10) 0.0034(10) 0.0027(9) -0.0054(11)
C4 0.0444(12) 0.0517(12) 0.0398(10) -0.0072(9) -0.0072(9) 0.0030(10)
C5 0.0356(11) 0.0470(12) 0.0516(12) -0.0058(10) -0.0026(9) -0.0053(9)
C6 0.0387(11) 0.0389(10) 0.0417(10) -0.0016(8) 0.0079(9) -0.0032(8)
C7 0.0687(17) 0.0885(19) 0.0506(13) -0.0057(13) -0.0213(12) -0.0014(14)
C8 0.0424(11) 0.0359(9) 0.0304(9) -0.0004(7) 0.0061(9) -0.0009(9)
C9 0.0403(11) 0.0398(10) 0.0291(9) 0.0037(8) 0.0041(9) 0.0048(9)
C10 0.0393(10) 0.0360(9) 0.0245(8) -0.0001(7) 0.0040(8) 0.0065(8)
C11 0.0406(11) 0.0410(10) 0.0305(9) -0.0030(8) 0.0005(9) 0.0030(9)
C12 0.0442(11) 0.0479(11) 0.0363(10) -0.0039(8) 0.0030(9) -0.0042(10)
C13 0.0713(14) 0.0412(10) 0.0391(10) -0.0037(9) 0.0080(11) -0.0057(10)
C14 0.0667(15) 0.0414(11) 0.0349(10) 0.0016(8) 0.0102(10) 0.0150(11)
C15 0.0360(10) 0.0376(10) 0.0285(9) 0.0005(7) 0.0036(7) 0.0073(8)
C16 0.0435(10) 0.0424(10) 0.0263(8) 0.0035(8) 0.0013(10) 0.0054(9)
C17 0.0419(11) 0.0424(11) 0.0346(10) -0.0021(8) 0.0003(9) 0.0012(9)
C18 0.0442(11) 0.0376(10) 0.0342(10) 0.0013(8) 0.0103(9) 0.0010(9)
C19 0.0609(14) 0.0578(12) 0.0266(9) 0.0062(9) 0.0023(10) -0.0076(11)
C20 0.0497(13) 0.0510(12) 0.0303(10) 0.0048(9) -0.0017(9) -0.0081(10)
C21 0.0516(14) 0.0478(12) 0.0646(13) 0.0009(11) 0.0090(11) -0.0094(10)

loop_
_atom_type_symbol
_atom_type_description
_atom_type_scat_dispersion_real
_atom_type_scat_dispersion_imag
_atom_type_scat_source
C C 0.0033 0.0016 'International Tables Vol C Tables 4.2.6.8 and 6.1.1.4'
H H 0.0000 0.0000 'International Tables Vol C Tables 4.2.6.8 and 6.1.1.4'
O O 0.0106 0.0060 'International Tables Vol C Tables 4.2.6.8 and 6.1.1.4'
S S 0.1246 0.1234 'International Tables Vol C Tables 4.2.6.8 and 6.1.1.4'

loop_
_exptl_crystal_face_index_h
_exptl_crystal_face_index_k
_exptl_crystal_face_index_l
_exptl_crystal_face_perp_dist
0 0 -1 0.015000
0 0 1 0.015000
0 1 0 0.044000
0 -1 0 0.023000
16 1 0 0.083000
-9 -1 0 0.136000

loop_
_geom_angle_atom_site_label_1
_geom_angle_atom_site_label_2
_geom_angle_atom_site_label_3
_geom_angle
O1 S C1 105.96(8)
O1 S C8 105.08(9)
C1 S C8 98.14(8)
C18 O2 C21 117.27(16)
C6 C1 C2 120.48(17)
C6 C1 S 119.38(14)
C2 C1 S 120.01(14)
C3 C2 C1 119.38(18)
C3 C2 H2 120.3
C1 C2 H2 120.3
C2 C3 C4 121.33(19)
C2 C3 H3 119.3
C4 C3 H3 119.3
C5 C4 C3 118.28(18)
C5 C4 C7 120.89(19)
C3 C4 C7 120.8(2)
C4 C5 C6 121.20(18)
C4 C5 H5 119.4
C6 C5 H5 119.4
C1 C6 C5 119.33(18)
C1 C6 H6 120.3
C5 C6 H6 120.3
C4 C7 H7A 109.5
C4 C7 H7B 109.5
H7A C7 H7B 109.5
C4 C7 H7C 109.5
H7A C7 H7C 109.5
H7B C7 H7C 109.5
C12 C8 C9 94.49(14)
C12 C8 S 112.59(13)
C9 C8 S 115.65(13)
C12 C8 H8 111.0
C9 C8 H8 111.0
S C8 H8 111.0
C10 C9 C8 101.17(14)
C10 C9 C14 104.83(14)
C8 C9 C14 98.12(15)
C10 C9 H9 116.7
C8 C9 H9 116.7
C14 C9 H9 116.7
C11 C10 C15 128.38(17)
C11 C10 C9 106.87(17)
C15 C10 C9 124.55(16)
C10 C11 C12 108.47(17)
C10 C11 H11 125.8
C12 C11 H11 125.8
C11 C12 C8 101.34(15)
C11 C12 C13 105.20(16)
C8 C12 C13 99.26(16)
C11 C12 H12 116.2
C8 C12 H12 116.2
C13 C12 H12 116.2
C14 C13 C12 103.05(16)
C14 C13 H13A 111.2
C12 C13 H13A 111.2
C14 C13 H13B 111.2
C12 C13 H13B 111.2
H13A C13 H13B 109.1
C13 C14 C9 103.52(16)
C13 C14 H14A 111.1
C9 C14 H14A 111.1
C13 C14 H14B 111.1
C9 C14 H14B 111.1
H14A C14 H14B 109.0
C16 C15 C20 117.26(17)
C16 C15 C10 121.08(16)
C20 C15 C10 121.64(17)
C15 C16 C17 122.30(16)
C15 C16 H16 118.9
C17 C16 H16 118.8
C18 C17 C16 119.40(19)
C18 C17 H17 120.3
C16 C17 H17 120.3
O2 C18 C17 124.64(19)
O2 C18 C19 116.11(16)
C17 C18 C19 119.24(18)
C20 C19 C18 120.66(17)
C20 C19 H19 119.7
C18 C19 H19 119.7
C19 C20 C15 121.11(19)
C19 C20 H20 119.4
C15 C20 H20 119.4
O2 C21 H21A 109.5
O2 C21 H21B 109.5
H21A C21 H21B 109.5
O2 C21 H21C 109.5
H21A C21 H21C 109.5
H21B C21 H21C 109.5

loop_
_geom_bond_atom_site_label_1
_geom_bond_atom_site_label_2
_geom_bond_distance
S O1 1.5000(14)
S C1 1.7942(18)
S C8 1.8134(18)
O2 C18 1.376(2)
O2 C21 1.434(3)
C1 C6 1.383(3)
C1 C2 1.383(3)
C2 C3 1.381(3)
C2 H2 0.9500
C3 C4 1.391(3)
C3 H3 0.9500
C4 C5 1.383(3)
C4 C7 1.512(3)
C5 C6 1.388(3)
C5 H5 0.9500
C6 H6 0.9500
C7 H7A 0.9800
C7 H7B 0.9800
C7 H7C 0.9800
C8 C12 1.539(3)
C8 C9 1.540(3)
C8 H8 1.0000
C9 C10 1.536(2)
C9 C14 1.567(3)
C9 H9 1.0000
C10 C11 1.337(3)
C10 C15 1.471(3)
C11 C12 1.507(3)
C11 H11 0.9500
C12 C13 1.555(3)
C12 H12 1.0000
C13 C14 1.543(3)
C13 H13A 0.9900
C13 H13B 0.9900
C14 H14A 0.9900
C14 H14B 0.9900
C15 C16 1.381(3)
C15 C20 1.400(3)
C16 C17 1.392(3)
C16 H16 0.9500
C17 C18 1.380(3)
C17 H17 0.9500
C18 C19 1.392(3)
C19 C20 1.374(3)
C19 H19 0.9500
C20 H20 0.9500
C21 H21A 0.9800
C21 H21B 0.9800
C21 H21C 0.9800

loop_
_geom_torsion_atom_site_label_1
_geom_torsion_atom_site_label_2
_geom_torsion_atom_site_label_3
_geom_torsion_atom_site_label_4
_geom_torsion
O1 S C1 C6 -162.25(15)
C8 S C1 C6 89.44(16)
O1 S C1 C2 13.70(18)
C8 S C1 C2 -94.61(17)
C6 C1 C2 C3 -0.5(3)
S C1 C2 C3 -176.45(16)
C1 C2 C3 C4 0.9(3)
C2 C3 C4 C5 -0.6(3)
C2 C3 C4 C7 -179.9(2)
C3 C4 C5 C6 0.0(3)
C7 C4 C5 C6 179.3(2)
C2 C1 C6 C5 -0.1(3)
S C1 C6 C5 175.87(15)
C4 C5 C6 C1 0.4(3)
O1 S C8 C12 64.24(14)
C1 S C8 C12 173.29(13)
O1 S C8 C9 171.33(12)
C1 S C8 C9 -79.62(14)
C12 C8 C9 C10 47.49(16)
S C8 C9 C10 -70.23(16)
C12 C8 C9 C14 -59.47(15)
S C8 C9 C14 -177.19(13)
C8 C9 C10 C11 -31.14(18)
C14 C9 C10 C11 70.46(18)
C8 C9 C10 C15 153.47(16)
C14 C9 C10 C15 -104.9(2)
C15 C10 C11 C12 174.29(17)
C9 C10 C11 C12 -0.86(19)
C10 C11 C12 C8 32.62(19)
C10 C11 C12 C13 -70.35(19)
C9 C8 C12 C11 -48.17(16)
S C8 C12 C11 72.03(16)
C9 C8 C12 C13 59.51(16)
S C8 C12 C13 179.70(13)
C11 C12 C13 C14 68.31(19)
C8 C12 C13 C14 -36.21(18)
C12 C13 C14 C9 -0.97(19)
C10 C9 C14 C13 -66.24(19)
C8 C9 C14 C13 37.66(17)
C11 C10 C15 C16 153.54(18)
C9 C10 C15 C16 -32.1(3)
C11 C10 C15 C20 -24.7(3)
C9 C10 C15 C20 149.65(18)
C20 C15 C16 C17 1.7(3)
C10 C15 C16 C17 -176.59(17)
C15 C16 C17 C18 -1.6(3)
C21 O2 C18 C17 3.2(3)
C21 O2 C18 C19 -175.84(18)
C16 C17 C18 O2 -178.32(18)
C16 C17 C18 C19 0.7(3)
O2 C18 C19 C20 179.06(19)
C17 C18 C19 C20 0.0(3)
C18 C19 C20 C15 0.2(3)
C16 C15 C20 C19 -1.0(3)
C10 C15 C20 C19 177.28(19)

loop_
_reflns_scale_group_code
_reflns_scale_meas_F
1 1.0
